data_7017975
loop_
_publ_author_name
'Mei, Xue-Lan'
'Ma, Yue'
'Li, Li-Cun'
'Liao, Dai-Zheng'

_publ_section_title
;
 Ligand field-tuned single-molecule magnet behaviour of 2p-4f complexes.
;
_journal_issue 2
_journal_name_full 'Dalton transactions (Cambridge, England : 2003)'
_journal_page_first 505
_journal_page_last 511
_journal_paper_doi 10.1039/c1dt11795e
_journal_volume 41
_journal_year 2012
_chemical_formula_sum 'C33 H45 Gd N4.5 O9'
_chemical_formula_weight 805.98
_chemical_name_systematic
;
?
;
_space_group_IT_number 15
_symmetry_cell_setting monoclinic
_symmetry_space_group_name_Hall '-C 2yc'
_symmetry_space_group_name_H-M 'C 1 2/c 1'
_atom_sites_solution_hydrogens geom
_atom_sites_solution_primary direct
_atom_sites_solution_secondary difmap
_audit_creation_method SHELXL-97
_cell_angle_alpha 90.00
_cell_angle_beta 100.55(3)
_cell_angle_gamma 90.00
_cell_formula_units_Z 8
_cell_length_a 24.180(5)
_cell_length_b 15.012(3)
_cell_length_c 19.798(4)
_cell_measurement_reflns_used 10066
_cell_measurement_temperature 113(2)
_cell_measurement_theta_max 27.8784
_cell_measurement_theta_min 1.6044
_cell_volume 7065(3)
_computing_cell_refinement CrystalClear
_computing_data_collection CrystalClear
_computing_data_reduction CrystalClear
_computing_molecular_graphics 'Bruker SHELXTL'
_computing_publication_material 'CrystalStructure 3.8'
_computing_structure_refinement 'SHELXL-97 (Sheldrick, 1997)'
_computing_structure_solution 'SHELXS-97 (Sheldrick, 1990)'
_diffrn_ambient_temperature 113(2)
_diffrn_detector_area_resol_mean 28.5714
_diffrn_measured_fraction_theta_full 0.999
_diffrn_measured_fraction_theta_max 0.999
_diffrn_measurement_device_type 'Rigaku Saturn CCD area detector'
_diffrn_measurement_method '\w and \f scans'
_diffrn_radiation_monochromator graphite
_diffrn_radiation_source 'fine-focus sealed tube'
_diffrn_radiation_type MoK\a
_diffrn_radiation_wavelength 0.71073
_diffrn_reflns_av_R_equivalents 0.1078
_diffrn_reflns_av_sigmaI/netI 0.0762
_diffrn_reflns_limit_h_max 28
_diffrn_reflns_limit_h_min -28
_diffrn_reflns_limit_k_max 17
_diffrn_reflns_limit_k_min -17
_diffrn_reflns_limit_l_max 23
_diffrn_reflns_limit_l_min -23
_diffrn_reflns_number 34605
_diffrn_reflns_theta_full 25.02
_diffrn_reflns_theta_max 25.02
_diffrn_reflns_theta_min 1.60
_diffrn_standards_decay_% 0
_diffrn_standards_interval_count 0
_diffrn_standards_interval_time 0
_diffrn_standards_number 0
_exptl_absorpt_coefficient_mu 1.935
_exptl_absorpt_correction_T_max 0.8927
_exptl_absorpt_correction_T_min 0.6982
_exptl_absorpt_correction_type multi-scan
_exptl_absorpt_process_details CrystalClear
_exptl_crystal_colour purpleblue
_exptl_crystal_density_diffrn 1.516
_exptl_crystal_density_method 'not measured'
_exptl_crystal_description sheet
_exptl_crystal_F_000 3284
_exptl_crystal_size_max 0.20
_exptl_crystal_size_mid 0.18
_exptl_crystal_size_min 0.06
_refine_diff_density_max 1.415
_refine_diff_density_min -1.553
_refine_diff_density_rms 0.133
_refine_ls_extinction_coef 0.00028(2)
_refine_ls_extinction_expression Fc^*^=kFc[1+0.001xFc^2^\l^3^/sin(2\q)]^-1/4^
_refine_ls_extinction_method SHELXL
_refine_ls_goodness_of_fit_ref 1.034
_refine_ls_hydrogen_treatment constr
_refine_ls_matrix_type full
_refine_ls_number_parameters 443
_refine_ls_number_reflns 6228
_refine_ls_number_restraints 0
_refine_ls_restrained_S_all 1.034
_refine_ls_R_factor_all 0.0734
_refine_ls_R_factor_gt 0.0501
_refine_ls_shift/su_max 0.011
_refine_ls_shift/su_mean 0.000
_refine_ls_structure_factor_coef Fsqd
_refine_ls_weighting_details 'calc w=1/[\s^2^(Fo^2^)+(0.0467P)^2^+0.0000P] where P=(Fo^2^+2Fc^2^)/3'
_refine_ls_weighting_scheme calc
_refine_ls_wR_factor_gt 0.1053
_refine_ls_wR_factor_ref 0.1151
_reflns_number_gt 4595
_reflns_number_total 6228
_reflns_threshold_expression >2sigma(I)
_cod_data_source_file c1dt11795e.txt
_cod_data_source_block 1
_cod_depositor_comments
;
The following automatic conversions were performed:

'_symmetry_cell_setting' value 'Monoclinic' changed to 'monoclinic'
according to /home/saulius/struct/CIF-dictionaries/cif_core.dic
dictionary named 'cif_core.dic' version 2.4.1 from
2010-06-29.

'_exptl_absorpt_correction_type' value 'MULTI-SCAN'
changed to 'multi-scan' according to
/home/saulius/struct/CIF-dictionaries/cif_core.dic dictionary named
'cif_core.dic' version 2.4.1 from 2010-06-29.

Automatic conversion script
Id: cif_fix_values 1715 2011-07-08 13:25:40Z adriana 
;
_cod_original_cell_volume 7065(2)
_cod_original_sg_symbol_H-M c2/c
_cod_database_code 7017975

loop_
_symmetry_equiv_pos_as_xyz
'x, y, z'
'-x, y, -z+1/2'
'x+1/2, y+1/2, z'
'-x+1/2, y+1/2, -z+1/2'
'-x, -y, -z'
'x, -y, z-1/2'
'-x+1/2, -y+1/2, -z'
'x+1/2, -y+1/2, z-1/2'

loop_
_atom_site_label
_atom_site_type_symbol
_atom_site_fract_x
_atom_site_fract_y
_atom_site_fract_z
_atom_site_U_iso_or_equiv
_atom_site_adp_type
_atom_site_occupancy
_atom_site_symmetry_multiplicity
_atom_site_calc_flag
_atom_site_refinement_flags
Gd1 Gd 0.170939(6) -0.002656(11) 0.100253(8) 0.01970(5) Uani 1 1 d .
O1 O 0.13321(10) -0.14798(16) 0.09480(12) 0.0266(7) Uani 1 1 d .
O2 O 0.09132(10) -0.00314(15) 0.01554(13) 0.0266(7) Uani 1 1 d .
O3 O 0.25569(10) -0.07598(16) 0.13986(12) 0.0270(7) Uani 1 1 d .
O4 O 0.20639(10) -0.05182(16) 0.00335(12) 0.0269(7) Uani 1 1 d .
O5 O 0.16611(10) -0.03590(16) 0.21558(12) 0.0256(7) Uani 1 1 d .
O6 O 0.11164(9) 0.10585(15) 0.13909(12) 0.0237(7) Uani 1 1 d .
O7 O 0.18852(10) 0.12734(15) 0.03245(12) 0.0275(7) Uani 1 1 d .
O8 O 0.16771(11) 0.38844(17) 0.15051(13) 0.0372(8) Uani 1 1 d .
O9 O 0.48358(13) 0.12122(18) 0.13128(13) 0.0494(10) Uani 1 1 d .
N1 N 0.23510(11) 0.12419(18) 0.17294(14) 0.0211(8) Uani 1 1 d .
N2 N 0.17461(12) 0.20753(18) 0.04691(14) 0.0208(8) Uani 1 1 d .
N3 N 0.16511(12) 0.33069(19) 0.10212(14) 0.0238(8) Uani 1 1 d .
N4 N 0.53421(14) 0.2859(2) 0.21159(17) 0.0410(10) Uani 1 1 d .
N5 N 0.49311(13) 0.09614(19) 0.19385(15) 0.0300(9) Uani 1 1 d .
C1 C 0.09647(18) -0.2905(2) 0.0595(2) 0.0405(13) Uani 1 1 d .
H1A H 0.1327 -0.3135 0.0801 0.061 Uiso 1 1 calc R
H1B H 0.0836 -0.3199 0.0165 0.061 Uiso 1 1 calc R
H1C H 0.0702 -0.3009 0.0896 0.061 Uiso 1 1 calc R
C2 C 0.10110(15) -0.1910(2) 0.04744(19) 0.0261(10) Uani 1 1 d .
C3 C 0.07055(16) -0.1539(2) -0.01130(19) 0.0314(11) Uani 1 1 d .
H3 H 0.0520 -0.1924 -0.0448 0.038 Uiso 1 1 calc R
C4 C 0.06530(14) -0.0611(3) -0.02444(18) 0.0253(10) Uani 1 1 d .
C5 C 0.02619(16) -0.0293(3) -0.0868(2) 0.0340(11) Uani 1 1 d .
H5A H 0.0245 0.0346 -0.0862 0.051 Uiso 1 1 calc R
H5B H -0.0107 -0.0533 -0.0871 0.051 Uiso 1 1 calc R
H5C H 0.0395 -0.0486 -0.1271 0.051 Uiso 1 1 calc R
C6 C 0.33086(14) -0.1778(2) 0.16417(18) 0.0298(11) Uani 1 1 d .
H6A H 0.3464 -0.1381 0.2008 0.045 Uiso 1 1 calc R
H6B H 0.3602 -0.1981 0.1412 0.045 Uiso 1 1 calc R
H6C H 0.3140 -0.2280 0.1827 0.045 Uiso 1 1 calc R
C7 C 0.28684(15) -0.1296(2) 0.11370(18) 0.0261(10) Uani 1 1 d .
C8 C 0.28206(16) -0.1471(2) 0.04407(18) 0.0282(10) Uani 1 1 d .
H8A H 0.3066 -0.1885 0.0307 0.034 Uiso 1 1 calc R
C9 C 0.24284(16) -0.1065(2) -0.00733(18) 0.0276(10) Uani 1 1 d .
C10 C 0.24475(18) -0.1282(2) -0.08131(18) 0.0373(12) Uani 1 1 d .
H10A H 0.2072 -0.1371 -0.1062 0.056 Uiso 1 1 calc R
H10B H 0.2663 -0.1815 -0.0833 0.056 Uiso 1 1 calc R
H10C H 0.2620 -0.0798 -0.1015 0.056 Uiso 1 1 calc R
C11 C 0.15861(17) -0.0455(3) 0.33273(18) 0.0359(12) Uani 1 1 d .
H11A H 0.1395 -0.1018 0.3279 0.054 Uiso 1 1 calc R
H11B H 0.1445 -0.0100 0.3662 0.054 Uiso 1 1 calc R
H11C H 0.1982 -0.0552 0.3476 0.054 Uiso 1 1 calc R
C12 C 0.14866(14) 0.0019(2) 0.26502(18) 0.0218(9) Uani 1 1 d .
C13 C 0.11899(15) 0.0834(2) 0.25801(19) 0.0277(10) Uani 1 1 d .
H13 H 0.1101 0.1086 0.2976 0.033 Uiso 1 1 calc R
C14 C 0.10215(14) 0.1289(2) 0.19674(18) 0.0222(9) Uani 1 1 d .
C15 C 0.06760(15) 0.2133(2) 0.19857(19) 0.0290(11) Uani 1 1 d .
H15A H 0.0901 0.2642 0.1921 0.043 Uiso 1 1 calc R
H15B H 0.0558 0.2177 0.2422 0.043 Uiso 1 1 calc R
H15C H 0.0351 0.2112 0.1626 0.043 Uiso 1 1 calc R
C16 C 0.27386(15) 0.0939(2) 0.22442(18) 0.0270(10) Uani 1 1 d .
H16 H 0.2793 0.0327 0.2287 0.032 Uiso 1 1 calc R
C17 C 0.30621(15) 0.1487(2) 0.27149(18) 0.0258(10) Uani 1 1 d .
H17 H 0.3331 0.1243 0.3061 0.031 Uiso 1 1 calc R
C18 C 0.29879(15) 0.2397(2) 0.26741(18) 0.0280(10) Uani 1 1 d .
H18 H 0.3202 0.2777 0.2990 0.034 Uiso 1 1 calc R
C19 C 0.25827(15) 0.2729(2) 0.21451(18) 0.0261(10) Uani 1 1 d .
H19 H 0.2514 0.3338 0.2103 0.031 Uiso 1 1 calc R
C20 C 0.22828(14) 0.2138(2) 0.16820(17) 0.0205(9) Uani 1 1 d .
C21 C 0.18914(14) 0.2479(2) 0.10785(17) 0.0209(9) Uani 1 1 d .
C22 C 0.13550(17) 0.3516(3) 0.03103(19) 0.0346(11) Uani 1 1 d .
C23 C 0.13731(16) 0.2617(2) -0.00610(19) 0.0293(11) Uani 1 1 d .
C24 C 0.1701(3) 0.4254(3) 0.0052(2) 0.105(2) Uani 1 1 d .
H24A H 0.1520 0.4439 -0.0398 0.157 Uiso 1 1 calc R
H24B H 0.2071 0.4032 0.0032 0.157 Uiso 1 1 calc R
H24C H 0.1731 0.4752 0.0361 0.157 Uiso 1 1 calc R
C25 C 0.0791(2) 0.3890(4) 0.0339(2) 0.108(2) Uani 1 1 d .
H25A H 0.0573 0.3456 0.0531 0.162 Uiso 1 1 calc R
H25B H 0.0603 0.4041 -0.0117 0.162 Uiso 1 1 calc R
H25C H 0.0833 0.4415 0.0621 0.162 Uiso 1 1 calc R
C26 C 0.08152(19) 0.2135(3) -0.0223(3) 0.091(2) Uani 1 1 d .
H26A H 0.0866 0.1573 -0.0435 0.136 Uiso 1 1 calc R
H26B H 0.0550 0.2490 -0.0530 0.136 Uiso 1 1 calc R
H26C H 0.0676 0.2035 0.0195 0.136 Uiso 1 1 calc R
C27 C 0.1639(2) 0.2655(3) -0.0691(2) 0.0698(18) Uani 1 1 d .
H27A H 0.2007 0.2914 -0.0574 0.105 Uiso 1 1 calc R
H27B H 0.1410 0.3012 -0.1036 0.105 Uiso 1 1 calc R
H27C H 0.1669 0.2063 -0.0864 0.105 Uiso 1 1 calc R
C28 C 0.53282(17) 0.3776(3) 0.2129(2) 0.0397(12) Uani 1 1 d .
H28 H 0.5551 0.4092 0.1875 0.048 Uiso 1 1 calc R
C29 C 0.5000 0.4243(4) 0.2500 0.0420(19) Uani 1 2 d S
H29 H 0.5000 0.4862 0.2500 0.050 Uiso 1 2 calc SR
C32 C 0.5000 0.2450(3) 0.2500 0.0245(14) Uani 1 2 d S
C33 C 0.5000 0.1466(3) 0.2500 0.0261(14) Uani 1 2 d S
C34 C 0.50376(17) -0.0002(2) 0.21142(18) 0.0272(10) Uani 1 1 d .
C36 C 0.56893(16) -0.0132(2) 0.2106(2) 0.0405(12) Uani 1 1 d .
H36A H 0.5761 0.0000 0.1655 0.061 Uiso 1 1 calc R
H36B H 0.5795 -0.0737 0.2222 0.061 Uiso 1 1 calc R
H36C H 0.5905 0.0263 0.2434 0.061 Uiso 1 1 calc R
C37 C 0.46991(17) -0.0618(3) 0.1623(2) 0.0403(13) Uani 1 1 d .
H37A H 0.4308 -0.0465 0.1574 0.060 Uiso 1 1 calc R
H37B H 0.4755 -0.1218 0.1791 0.060 Uiso 1 1 calc R
H37C H 0.4814 -0.0573 0.1185 0.060 Uiso 1 1 calc R

loop_
_atom_site_aniso_label
_atom_site_aniso_U_11
_atom_site_aniso_U_22
_atom_site_aniso_U_33
_atom_site_aniso_U_23
_atom_site_aniso_U_13
_atom_site_aniso_U_12
Gd1 0.02179(10) 0.02058(9) 0.01600(10) -0.00049(8) 0.00151(8) 0.00054(9)
O1 0.0265(14) 0.0292(14) 0.0229(14) -0.0005(11) 0.0014(11) -0.0012(12)
O2 0.0257(13) 0.0293(14) 0.0239(14) -0.0028(11) 0.0023(11) -0.0026(12)
O3 0.0274(14) 0.0292(14) 0.0242(14) -0.0052(11) 0.0041(11) 0.0027(12)
O4 0.0298(14) 0.0279(14) 0.0252(14) -0.0009(11) 0.0106(11) 0.0049(12)
O5 0.0285(14) 0.0272(13) 0.0214(14) 0.0013(11) 0.0053(11) 0.0022(12)
O6 0.0218(13) 0.0243(13) 0.0251(14) -0.0019(11) 0.0049(11) -0.0013(11)
O7 0.0369(15) 0.0189(12) 0.0278(14) 0.0011(11) 0.0089(12) 0.0024(12)
O8 0.0383(16) 0.0325(15) 0.0404(16) -0.0107(13) 0.0058(13) 0.0085(13)
O9 0.082(2) 0.0357(16) 0.0291(17) 0.0007(13) 0.0075(16) -0.0003(16)
N1 0.0190(15) 0.0261(16) 0.0190(16) -0.0028(13) 0.0054(13) -0.0026(13)
N2 0.0205(16) 0.0204(15) 0.0226(16) 0.0048(13) 0.0066(13) 0.0005(13)
N3 0.0234(16) 0.0224(16) 0.0279(18) -0.0004(13) 0.0110(14) -0.0001(13)
N4 0.038(2) 0.046(2) 0.040(2) 0.0037(17) 0.0108(17) -0.0052(18)
N5 0.041(2) 0.0251(17) 0.0240(17) 0.0018(15) 0.0070(15) 0.0017(15)
C1 0.049(3) 0.026(2) 0.044(3) 0.0059(19) 0.001(2) -0.011(2)
C2 0.0188(19) 0.028(2) 0.031(2) 0.0010(17) 0.0035(17) -0.0086(17)
C3 0.037(2) 0.025(2) 0.028(2) 0.0005(17) -0.0048(19) -0.0064(18)
C4 0.0182(19) 0.038(2) 0.020(2) -0.0026(17) 0.0055(16) -0.0043(17)
C5 0.033(2) 0.042(2) 0.024(2) 0.0031(19) -0.0015(18) -0.0055(19)
C6 0.026(2) 0.030(2) 0.032(2) -0.0033(18) 0.0029(18) 0.0028(17)
C7 0.029(2) 0.0208(18) 0.027(2) -0.0004(16) 0.0008(17) -0.0031(17)
C8 0.038(2) 0.0247(19) 0.025(2) 0.0009(16) 0.0136(17) 0.0028(18)
C9 0.035(2) 0.0222(19) 0.026(2) -0.0007(17) 0.0070(18) -0.0034(18)
C10 0.051(3) 0.029(2) 0.032(2) -0.0019(18) 0.010(2) 0.007(2)
C11 0.053(3) 0.031(2) 0.024(2) 0.0042(18) 0.0066(19) 0.000(2)
C12 0.0244(17) 0.0269(18) 0.0149(18) -0.0020(16) 0.0055(15) -0.0097(17)
C13 0.031(2) 0.025(2) 0.029(2) -0.0023(17) 0.0105(17) -0.0005(17)
C14 0.0161(18) 0.0255(19) 0.025(2) -0.0077(16) 0.0052(16) -0.0090(16)
C15 0.022(2) 0.032(2) 0.033(2) -0.0019(18) 0.0045(17) 0.0002(17)
C16 0.030(2) 0.029(2) 0.023(2) 0.0011(17) 0.0077(17) 0.0040(17)
C17 0.021(2) 0.034(2) 0.021(2) -0.0076(17) 0.0025(16) 0.0039(17)
C18 0.024(2) 0.036(2) 0.023(2) -0.0084(17) 0.0025(17) 0.0003(18)
C19 0.031(2) 0.0228(19) 0.025(2) -0.0060(16) 0.0059(17) -0.0051(17)
C20 0.0156(18) 0.0272(19) 0.0209(19) -0.0010(16) 0.0094(15) -0.0017(16)
C21 0.0186(18) 0.0217(18) 0.024(2) 0.0012(15) 0.0089(15) -0.0004(16)
C22 0.051(3) 0.031(2) 0.023(2) 0.0079(18) 0.0106(19) 0.013(2)
C23 0.031(2) 0.028(2) 0.027(2) 0.0063(18) -0.0016(18) -0.0022(18)
C24 0.246(7) 0.036(3) 0.041(3) -0.005(2) 0.050(4) -0.051(4)
C25 0.087(4) 0.180(5) 0.045(3) -0.044(3) -0.021(3) 0.098(4)
C26 0.048(3) 0.049(3) 0.150(5) 0.044(3) -0.051(3) -0.019(3)
C27 0.145(5) 0.046(3) 0.026(2) 0.008(2) 0.033(3) 0.038(3)
C28 0.033(2) 0.044(2) 0.039(3) 0.016(2) 0.001(2) -0.014(2)
C29 0.056(4) 0.023(3) 0.042(4) 0.000 -0.005(3) 0.000
C32 0.033(3) 0.018(3) 0.023(3) 0.000 0.008(2) 0.000
C33 0.033(3) 0.028(3) 0.019(3) 0.000 0.012(2) 0.000
C34 0.050(2) 0.0180(17) 0.019(2) -0.0021(15) 0.0220(17) -0.0061(18)
C36 0.040(2) 0.036(2) 0.050(3) -0.005(2) 0.022(2) -0.001(2)
C37 0.047(3) 0.028(2) 0.045(3) -0.007(2) 0.006(2) -0.001(2)

loop_
_atom_type_symbol
_atom_type_description
_atom_type_scat_dispersion_real
_atom_type_scat_dispersion_imag
_atom_type_scat_source
C C 0.0033 0.0016 'International Tables Vol C Tables 4.2.6.8 and 6.1.1.4'
H H 0.0000 0.0000 'International Tables Vol C Tables 4.2.6.8 and 6.1.1.4'
N N 0.0061 0.0033 'International Tables Vol C Tables 4.2.6.8 and 6.1.1.4'
O O 0.0106 0.0060 'International Tables Vol C Tables 4.2.6.8 and 6.1.1.4'
Gd Gd -0.1653 3.9035 'International Tables Vol C Tables 4.2.6.8 and 6.1.1.4'

loop_
_geom_angle_atom_site_label_1
_geom_angle_atom_site_label_2
_geom_angle_atom_site_label_3
_geom_angle
_geom_angle_site_symmetry_1
_geom_angle_site_symmetry_3
O2 Gd1 O3 143.79(8) . .
O2 Gd1 O4 77.72(9) . .
O3 Gd1 O4 72.41(8) . .
O2 Gd1 O1 72.54(8) . .
O3 Gd1 O1 83.54(8) . .
O4 Gd1 O1 82.45(9) . .
O2 Gd1 O5 121.28(9) . .
O3 Gd1 O5 76.77(9) . .
O4 Gd1 O5 144.12(8) . .
O1 Gd1 O5 76.21(8) . .
O2 Gd1 O6 76.48(8) . .
O3 Gd1 O6 139.13(8) . .
O4 Gd1 O6 143.55(8) . .
O1 Gd1 O6 113.29(8) . .
O5 Gd1 O6 72.17(8) . .
O2 Gd1 O7 79.04(8) . .
O3 Gd1 O7 109.29(8) . .
O4 Gd1 O7 71.22(8) . .
O1 Gd1 O7 144.69(8) . .
O5 Gd1 O7 137.96(8) . .
O6 Gd1 O7 78.92(8) . .
O2 Gd1 N1 135.28(8) . .
O3 Gd1 N1 76.69(8) . .
O4 Gd1 N1 113.29(9) . .
O1 Gd1 N1 148.90(8) . .
O5 Gd1 N1 76.05(9) . .
O6 Gd1 N1 70.59(8) . .
O7 Gd1 N1 65.78(8) . .
C2 O1 Gd1 132.8(2) . .
C4 O2 Gd1 135.3(2) . .
C7 O3 Gd1 135.2(2) . .
C9 O4 Gd1 135.7(2) . .
C12 O5 Gd1 137.2(2) . .
C14 O6 Gd1 134.6(2) . .
N2 O7 Gd1 122.7(2) . .
C16 N1 C20 116.8(3) . .
C16 N1 Gd1 115.0(2) . .
C20 N1 Gd1 127.7(2) . .
O7 N2 C21 125.7(3) . .
O7 N2 C23 119.9(3) . .
C21 N2 C23 114.3(3) . .
O8 N3 C21 126.1(3) . .
O8 N3 C22 120.7(3) . .
C21 N3 C22 113.2(3) . .
C32 N4 C28 114.8(4) . .
O9 N5 C33 128.0(3) . .
O9 N5 C34 120.2(3) . .
C33 N5 C34 111.5(3) . .
C2 C1 H1A 109.5 . .
C2 C1 H1B 109.5 . .
H1A C1 H1B 109.5 . .
C2 C1 H1C 109.5 . .
H1A C1 H1C 109.5 . .
H1B C1 H1C 109.5 . .
O1 C2 C3 125.1(3) . .
O1 C2 C1 115.7(3) . .
C3 C2 C1 119.2(3) . .
C2 C3 C4 124.7(3) . .
C2 C3 H3 117.7 . .
C4 C3 H3 117.7 . .
O2 C4 C3 122.9(3) . .
O2 C4 C5 117.8(3) . .
C3 C4 C5 119.3(3) . .
C4 C5 H5A 109.5 . .
C4 C5 H5B 109.5 . .
H5A C5 H5B 109.5 . .
C4 C5 H5C 109.5 . .
H5A C5 H5C 109.5 . .
H5B C5 H5C 109.5 . .
C7 C6 H6A 109.5 . .
C7 C6 H6B 109.5 . .
H6A C6 H6B 109.5 . .
C7 C6 H6C 109.5 . .
H6A C6 H6C 109.5 . .
H6B C6 H6C 109.5 . .
O3 C7 C8 125.1(3) . .
O3 C7 C6 115.6(3) . .
C8 C7 C6 119.2(3) . .
C7 C8 C9 124.3(4) . .
C7 C8 H8A 117.9 . .
C9 C8 H8A 117.9 . .
O4 C9 C8 124.6(3) . .
O4 C9 C10 117.0(3) . .
C8 C9 C10 118.4(3) . .
C9 C10 H10A 109.5 . .
C9 C10 H10B 109.5 . .
H10A C10 H10B 109.5 . .
C9 C10 H10C 109.5 . .
H10A C10 H10C 109.5 . .
H10B C10 H10C 109.5 . .
C12 C11 H11A 109.5 . .
C12 C11 H11B 109.5 . .
H11A C11 H11B 109.5 . .
C12 C11 H11C 109.5 . .
H11A C11 H11C 109.5 . .
H11B C11 H11C 109.5 . .
O5 C12 C13 123.1(3) . .
O5 C12 C11 117.1(3) . .
C13 C12 C11 119.7(3) . .
C14 C13 C12 125.1(4) . .
C14 C13 H13 117.4 . .
C12 C13 H13 117.4 . .
O6 C14 C13 125.9(3) . .
O6 C14 C15 116.4(3) . .
C13 C14 C15 117.6(3) . .
C14 C15 H15A 109.5 . .
C14 C15 H15B 109.5 . .
H15A C15 H15B 109.5 . .
C14 C15 H15C 109.5 . .
H15A C15 H15C 109.5 . .
H15B C15 H15C 109.5 . .
N1 C16 C17 123.2(3) . .
N1 C16 H16 118.4 . .
C17 C16 H16 118.4 . .
C16 C17 C18 120.1(3) . .
C16 C17 H17 120.0 . .
C18 C17 H17 120.0 . .
C17 C18 C19 117.8(3) . .
C17 C18 H18 121.1 . .
C19 C18 H18 121.1 . .
C20 C19 C18 118.8(3) . .
C20 C19 H19 120.6 . .
C18 C19 H19 120.6 . .
N1 C20 C19 123.3(3) . .
N1 C20 C21 116.9(3) . .
C19 C20 C21 119.7(3) . .
N2 C21 N3 107.4(3) . .
N2 C21 C20 126.7(3) . .
N3 C21 C20 125.7(3) . .
C25 C22 N3 109.2(3) . .
C25 C22 C24 107.6(4) . .
N3 C22 C24 105.7(3) . .
C25 C22 C23 117.1(4) . .
N3 C22 C23 102.4(3) . .
C24 C22 C23 114.1(4) . .
N2 C23 C27 108.0(3) . .
N2 C23 C26 106.7(3) . .
C27 C23 C26 110.0(4) . .
N2 C23 C22 102.0(3) . .
C27 C23 C22 114.6(3) . .
C26 C23 C22 114.7(4) . .
C22 C24 H24A 109.5 . .
C22 C24 H24B 109.5 . .
H24A C24 H24B 109.5 . .
C22 C24 H24C 109.5 . .
H24A C24 H24C 109.5 . .
H24B C24 H24C 109.5 . .
C22 C25 H25A 109.5 . .
C22 C25 H25B 109.5 . .
H25A C25 H25B 109.5 . .
C22 C25 H25C 109.5 . .
H25A C25 H25C 109.5 . .
H25B C25 H25C 109.5 . .
C23 C26 H26A 109.5 . .
C23 C26 H26B 109.5 . .
H26A C26 H26B 109.5 . .
C23 C26 H26C 109.5 . .
H26A C26 H26C 109.5 . .
H26B C26 H26C 109.5 . .
C23 C27 H27A 109.5 . .
C23 C27 H27B 109.5 . .
H27A C27 H27B 109.5 . .
C23 C27 H27C 109.5 . .
H27A C27 H27C 109.5 . .
H27B C27 H27C 109.5 . .
C29 C28 N4 122.6(4) . .
C29 C28 H28 118.7 . .
N4 C28 H28 118.7 . .
C28 C29 C28 118.5(5) 2_655 .
C28 C29 H29 120.7 2_655 .
C28 C29 H29 120.7 . .
N4 C32 N4 126.6(5) 2_655 .
N4 C32 C33 116.7(2) 2_655 .
N4 C32 C33 116.7(2) . .
N5 C33 N5 110.5(5) . 2_655
N5 C33 C32 124.7(2) . .
N5 C33 C32 124.7(2) 2_655 .
C37 C34 N5 113.6(3) . .
C37 C34 C34 119.4(3) . 2_655
N5 C34 C34 100.4(2) . 2_655
C37 C34 C36 110.3(3) . .
N5 C34 C36 104.1(3) . .
C34 C34 C36 107.6(4) 2_655 .
C34 C36 H36A 109.5 . .
C34 C36 H36B 109.5 . .
H36A C36 H36B 109.5 . .
C34 C36 H36C 109.5 . .
H36A C36 H36C 109.5 . .
H36B C36 H36C 109.5 . .
C34 C37 H37A 109.5 . .
C34 C37 H37B 109.5 . .
H37A C37 H37B 109.5 . .
C34 C37 H37C 109.5 . .
H37A C37 H37C 109.5 . .
H37B C37 H37C 109.5 . .

loop_
_geom_bond_atom_site_label_1
_geom_bond_atom_site_label_2
_geom_bond_distance
_geom_bond_site_symmetry_2
Gd1 O2 2.310(2) .
Gd1 O3 2.332(2) .
Gd1 O4 2.358(2) .
Gd1 O1 2.359(2) .
Gd1 O5 2.361(2) .
Gd1 O6 2.388(2) .
Gd1 O7 2.450(2) .
Gd1 N1 2.699(3) .
O1 C2 1.278(4) .
O2 C4 1.263(4) .
O3 C7 1.275(4) .
O4 C9 1.251(4) .
O5 C12 1.269(4) .
O6 C14 1.254(4) .
O7 N2 1.296(3) .
O8 N3 1.285(4) .
O9 N5 1.275(4) .
N1 C16 1.332(4) .
N1 C20 1.357(4) .
N2 C21 1.339(4) .
N2 C23 1.493(4) .
N3 C21 1.367(4) .
N3 C22 1.491(4) .
N4 C32 1.368(4) .
N4 C28 1.378(5) .
N5 C33 1.331(4) .
N5 C34 1.499(4) .
C1 C2 1.519(5) .
C1 H1A 0.9600 .
C1 H1B 0.9600 .
C1 H1C 0.9600 .
C2 C3 1.376(5) .
C3 C4 1.419(5) .
C3 H3 0.9300 .
C4 C5 1.489(5) .
C5 H5A 0.9600 .
C5 H5B 0.9600 .
C5 H5C 0.9600 .
C6 C7 1.506(5) .
C6 H6A 0.9600 .
C6 H6B 0.9600 .
C6 H6C 0.9600 .
C7 C8 1.387(5) .
C8 C9 1.397(5) .
C8 H8A 0.9300 .
C9 C10 1.509(5) .
C10 H10A 0.9600 .
C10 H10B 0.9600 .
C10 H10C 0.9600 .
C11 C12 1.498(5) .
C11 H11A 0.9600 .
C11 H11B 0.9600 .
C11 H11C 0.9600 .
C12 C13 1.412(5) .
C13 C14 1.387(5) .
C13 H13 0.9300 .
C14 C15 1.521(5) .
C15 H15A 0.9600 .
C15 H15B 0.9600 .
C15 H15C 0.9600 .
C16 C17 1.374(5) .
C16 H16 0.9300 .
C17 C18 1.379(5) .
C17 H17 0.9300 .
C18 C19 1.389(5) .
C18 H18 0.9300 .
C19 C20 1.382(5) .
C19 H19 0.9300 .
C20 C21 1.474(4) .
C22 C25 1.485(6) .
C22 C24 1.531(6) .
C22 C23 1.541(5) .
C23 C27 1.505(6) .
C23 C26 1.513(6) .
C24 H24A 0.9600 .
C24 H24B 0.9600 .
C24 H24C 0.9600 .
C25 H25A 0.9600 .
C25 H25B 0.9600 .
C25 H25C 0.9600 .
C26 H26A 0.9600 .
C26 H26B 0.9600 .
C26 H26C 0.9600 .
C27 H27A 0.9600 .
C27 H27B 0.9600 .
C27 H27C 0.9600 .
C28 C29 1.369(5) .
C28 H28 0.9300 .
C29 C28 1.369(5) 2_655
C29 H29 0.9300 .
C32 N4 1.368(4) 2_655
C32 C33 1.476(7) .
C33 N5 1.331(4) 2_655
C34 C37 1.476(5) .
C34 C34 1.571(7) 2_655
C34 C36 1.591(5) .
C36 H36A 0.9600 .
C36 H36B 0.9600 .
C36 H36C 0.9600 .
C37 H37A 0.9600 .
C37 H37B 0.9600 .
C37 H37C 0.9600 .

loop_
_geom_torsion_atom_site_label_1
_geom_torsion_atom_site_label_2
_geom_torsion_atom_site_label_3
_geom_torsion_atom_site_label_4
_geom_torsion
_geom_torsion_site_symmetry_1
_geom_torsion_site_symmetry_4
O2 Gd1 O1 C2 23.1(3) . .
O3 Gd1 O1 C2 -129.4(3) . .
O4 Gd1 O1 C2 -56.3(3) . .
O5 Gd1 O1 C2 152.7(3) . .
O6 Gd1 O1 C2 89.4(3) . .
O7 Gd1 O1 C2 -14.8(4) . .
N1 Gd1 O1 C2 -179.9(3) . .
O3 Gd1 O2 C4 23.6(4) . .
O4 Gd1 O2 C4 58.4(3) . .
O1 Gd1 O2 C4 -27.4(3) . .
O5 Gd1 O2 C4 -88.5(3) . .
O6 Gd1 O2 C4 -147.6(3) . .
O7 Gd1 O2 C4 131.3(3) . .
N1 Gd1 O2 C4 169.2(3) . .
O2 Gd1 O3 C7 19.1(4) . .
O4 Gd1 O3 C7 -16.8(3) . .
O1 Gd1 O3 C7 67.3(3) . .
O5 Gd1 O3 C7 144.6(3) . .
O6 Gd1 O3 C7 -174.2(3) . .
O7 Gd1 O3 C7 -78.8(3) . .
N1 Gd1 O3 C7 -136.8(3) . .
O2 Gd1 O4 C9 -143.2(3) . .
O3 Gd1 O4 C9 16.1(3) . .
O1 Gd1 O4 C9 -69.5(3) . .
O5 Gd1 O4 C9 -15.9(4) . .
O6 Gd1 O4 C9 171.0(3) . .
O7 Gd1 O4 C9 134.3(3) . .
N1 Gd1 O4 C9 82.5(3) . .
O2 Gd1 O5 C12 -73.0(3) . .
O3 Gd1 O5 C12 141.3(3) . .
O4 Gd1 O5 C12 172.5(3) . .
O1 Gd1 O5 C12 -132.3(3) . .
O6 Gd1 O5 C12 -11.8(3) . .
O7 Gd1 O5 C12 37.0(4) . .
N1 Gd1 O5 C12 61.9(3) . .
O2 Gd1 O6 C14 143.9(3) . .
O3 Gd1 O6 C14 -28.2(4) . .
O4 Gd1 O6 C14 -170.1(3) . .
O1 Gd1 O6 C14 79.9(3) . .
O5 Gd1 O6 C14 14.2(3) . .
O7 Gd1 O6 C14 -134.9(3) . .
N1 Gd1 O6 C14 -66.9(3) . .
O2 Gd1 O7 N2 93.5(2) . .
O3 Gd1 O7 N2 -123.1(2) . .
O4 Gd1 O7 N2 174.1(2) . .
O1 Gd1 O7 N2 130.2(2) . .
O5 Gd1 O7 N2 -31.6(3) . .
O6 Gd1 O7 N2 15.3(2) . .
N1 Gd1 O7 N2 -58.2(2) . .
O2 Gd1 N1 C16 171.3(2) . .
O3 Gd1 N1 C16 -28.8(2) . .
O4 Gd1 N1 C16 -92.7(3) . .
O1 Gd1 N1 C16 23.2(3) . .
O5 Gd1 N1 C16 50.6(2) . .
O6 Gd1 N1 C16 126.3(3) . .
O7 Gd1 N1 C16 -147.4(3) . .
O2 Gd1 N1 C20 -0.5(3) . .
O3 Gd1 N1 C20 159.4(3) . .
O4 Gd1 N1 C20 95.5(3) . .
O1 Gd1 N1 C20 -148.6(3) . .
O5 Gd1 N1 C20 -121.2(3) . .
O6 Gd1 N1 C20 -45.5(3) . .
O7 Gd1 N1 C20 40.8(3) . .
Gd1 O7 N2 C21 53.6(4) . .
Gd1 O7 N2 C23 -123.9(3) . .
Gd1 O1 C2 C3 -13.8(6) . .
Gd1 O1 C2 C1 167.5(3) . .
O1 C2 C3 C4 -7.3(7) . .
C1 C2 C3 C4 171.3(4) . .
Gd1 O2 C4 C3 21.3(6) . .
Gd1 O2 C4 C5 -160.7(3) . .
C2 C3 C4 O2 4.3(6) . .
C2 C3 C4 C5 -173.7(4) . .
Gd1 O3 C7 C8 13.3(6) . .
Gd1 O3 C7 C6 -165.2(2) . .
O3 C7 C8 C9 1.4(6) . .
C6 C7 C8 C9 179.9(3) . .
Gd1 O4 C9 C8 -11.5(6) . .
Gd1 O4 C9 C10 169.7(2) . .
C7 C8 C9 O4 -2.2(6) . .
C7 C8 C9 C10 176.5(4) . .
Gd1 O5 C12 C13 6.6(5) . .
Gd1 O5 C12 C11 -175.9(2) . .
O5 C12 C13 C14 4.4(6) . .
C11 C12 C13 C14 -173.0(3) . .
Gd1 O6 C14 C13 -11.8(5) . .
Gd1 O6 C14 C15 170.0(2) . .
C12 C13 C14 O6 -1.6(6) . .
C12 C13 C14 C15 176.6(3) . .
C20 N1 C16 C17 0.0(5) . .
Gd1 N1 C16 C17 -172.7(3) . .
N1 C16 C17 C18 1.0(6) . .
C16 C17 C18 C19 -0.4(6) . .
C17 C18 C19 C20 -1.1(5) . .
C16 N1 C20 C19 -1.6(5) . .
Gd1 N1 C20 C19 170.1(3) . .
C16 N1 C20 C21 174.7(3) . .
Gd1 N1 C20 C21 -13.7(4) . .
C18 C19 C20 N1 2.2(6) . .
C18 C19 C20 C21 -174.0(3) . .
O7 N2 C21 N3 -178.7(3) . .
C23 N2 C21 N3 -1.1(4) . .
O7 N2 C21 C20 6.8(6) . .
C23 N2 C21 C20 -175.6(3) . .
O8 N3 C21 N2 177.4(3) . .
C22 N3 C21 N2 -4.6(4) . .
O8 N3 C21 C20 -8.1(6) . .
C22 N3 C21 C20 169.9(3) . .
N1 C20 C21 N2 -24.9(5) . .
C19 C20 C21 N2 151.5(4) . .
N1 C20 C21 N3 161.6(3) . .
C19 C20 C21 N3 -22.0(5) . .
O8 N3 C22 C25 -49.1(5) . .
C21 N3 C22 C25 132.8(4) . .
O8 N3 C22 C24 66.4(4) . .
C21 N3 C22 C24 -111.7(4) . .
O8 N3 C22 C23 -173.9(3) . .
C21 N3 C22 C23 8.0(4) . .
O7 N2 C23 C27 -55.3(4) . .
C21 N2 C23 C27 127.0(3) . .
O7 N2 C23 C26 62.9(4) . .
C21 N2 C23 C26 -114.8(4) . .
O7 N2 C23 C22 -176.4(3) . .
C21 N2 C23 C22 5.9(4) . .
C25 C22 C23 N2 -127.0(4) . .
N3 C22 C23 N2 -7.6(4) . .
C24 C22 C23 N2 106.0(4) . .
C25 C22 C23 C27 116.6(4) . .
N3 C22 C23 C27 -124.0(4) . .
C24 C22 C23 C27 -10.3(5) . .
C25 C22 C23 C26 -12.1(5) . .
N3 C22 C23 C26 107.3(4) . .
C24 C22 C23 C26 -139.0(4) . .
C32 N4 C28 C29 0.3(5) . .
N4 C28 C29 C28 -0.2(3) . 2_655
C28 N4 C32 N4 -0.2(2) . 2_655
C28 N4 C32 C33 179.8(2) . .
O9 N5 C33 N5 177.5(4) . 2_655
C34 N5 C33 N5 -8.47(19) . 2_655
O9 N5 C33 C32 -2.5(4) . .
C34 N5 C33 C32 171.54(19) . .
N4 C32 C33 N5 129.7(2) 2_655 .
N4 C32 C33 N5 -50.3(2) . .
N4 C32 C33 N5 -50.3(2) 2_655 2_655
N4 C32 C33 N5 129.7(2) . 2_655
O9 N5 C34 C37 -36.5(5) . .
C33 N5 C34 C37 148.9(3) . .
O9 N5 C34 C34 -165.2(4) . 2_655
C33 N5 C34 C34 20.2(4) . 2_655
O9 N5 C34 C36 83.5(4) . .
C33 N5 C34 C36 -91.1(3) . .
